data_1100299
loop_
_publ_author_name
'D\"otz, Karl Heinz'
'Erben, Hans-Georg'
'Staudacher, Wolfgang'
'Harms, Klaus'
'M\"uller, Gerhard'
'Riede, J\"urgen'

_publ_section_title
;
 Reaktionen von Komplexliganden: XXXIV. Tetracarbonyl-Carben-Chelatkomplexe
 des Chroms, Molybd\"ans und Wolframs
;
_journal_coden_ASTM JORCAI
_journal_issue 1-3
_journal_name_full 'Journal of Organometallic Chemistry'
_journal_page_first 177
_journal_page_last 191
_journal_paper_doi 10.1016/0022-328x(88)89020-x
_journal_volume 355
_journal_year 1988
_chemical_formula_sum 'C13 H10 Cr O5 S'
_space_group_IT_number 2
_symmetry_cell_setting triclinic
_symmetry_Int_Tables_number 2
_symmetry_space_group_name_Hall '-P 1'
_symmetry_space_group_name_H-M 'P -1'
_cell_angle_alpha 73.08(2)
_cell_angle_beta 72.89(2)
_cell_angle_gamma 77.19(2)
_cell_formula_units_Z 2
_cell_length_a 7.477(1)
_cell_length_b 9.591(1)
_cell_length_c 11.090(1)
_cod_original_formula_sum 'C13 H10 Cr1 O5 S1'
_cod_database_code 1100299

loop_
_symmetry_equiv_pos_site_id
_symmetry_equiv_pos_as_xyz
1 x,y,z
2 -x,-y,-z

loop_
_atom_site_label
_atom_site_type_symbol
_atom_site_fract_x
_atom_site_fract_y
_atom_site_fract_z
Cr1 Cr 0.16493(5) 0.79857(3) 0.23386(3)
S1 S 0.16385(8) 0.54468(6) 0.25034(5)
O1 O 0.4879(2) 0.7607(2) 0.3657(2)
O2 O 0.4550(3) 0.8468(2) -0.0261(2)
O3 O -0.1107(3) 0.8077(2) 0.4947(2)
O4 O -0.1619(3) 0.8711(2) 0.1069(2)
O5 O 0.1325(3) 1.1214(2) 0.2117(2)
C1 C 0.3944(3) 0.4685(2) 0.2695(2)
C2 C 0.4782(3) 0.3270(2) 0.2569(2)
C3 C 0.6568(4) 0.2753(2) 0.2757(2)
C4 C 0.7502(3) 0.3597(2) 0.3124(2)
C5 C 0.6655(3) 0.4986(2) 0.3278(2)
C6 C 0.4867(3) 0.5567(2) 0.3040(2)
C7 C 0.3900(3) 0.7097(2) 0.3101(2)
C8 C 0.4392(5) 0.9106(3) 0.3802(3)
C9 C 0.1754(4) 0.5125(3) 0.0955(2)
C10 C 0.3439(3) 0.8256(2) 0.0702(2)
C11 C -0.0061(3) 0.7970(2) 0.3983(2)
C12 C -0.0382(4) 0.8442(3) 0.1546(2)
C13 C 0.1516(3) 0.9958(2) 0.2211(2)
H1 H 0.4117(3) 0.2663(2) 0.2354(2)
H2 H 0.7177(4) 0.1796(2) 0.2632(2)
H3 H 0.8740(3) 0.3214(2) 0.3271(2)
H4 H 0.7294(3) 0.5559(2) 0.3551(2)
H5 H 0.5193(5) 0.9202(3) 0.4301(3)
H6 H 0.3092(5) 0.9264(3) 0.4272(3)
H7 H 0.4586(5) 0.9824(3) 0.2984(3)
H8 H 0.0548(4) 0.5587(3) 0.0781(2)
H9 H 0.1901(4) 0.4086(3) 0.1026(2)
H10 H 0.2744(4) 0.5543(3) 0.0258(2)

loop_
_atom_type_symbol
_atom_type_radius_bond
C 0.68
H 0.23
Cr 1.35
O 0.68
S 1.02
